data_7113695
loop_
_publ_author_name
'Wiacek, Robert J.'
'Macdonald, Charles L. B.'
'Jones, Jamie N.'
'Pietryga, Jeffrey M.'
'Cowley, Alan H.'

_publ_section_title
;
 The contrasting behaviour of bridged amido-cyclopentadienyl (constrained
 geometry) group 15 chlorides and cations derived therefrom
;
_journal_coden_ASTM CHCOFS
_journal_issue 3
_journal_name_full
;
 Chemical Communications (Cambridge, United Kingdom)
;
_journal_page_first 430
_journal_page_last 431
_journal_paper_doi 10.1039/b211591c
_journal_year 2003
_chemical_formula_moiety '[C15 H27 N P Si][Al Cl4]'
_chemical_formula_sum 'C13.33 H24 Al0.89 Cl3.56 N0.89 P0.89 Si0.89'
_chemical_formula_weight 399.30
_chemical_name_common '(CGC)phosphium aluminum tetrachloride'
_chemical_name_systematic
;
t-butyl(dimetyl(tetra-methylcyclopentadienyl)silyl)amido phosphium 
aluminum tetrachloride
;
_space_group_IT_number 29
_symmetry_cell_setting orthorhombic
_symmetry_space_group_name_Hall 'P 2c -2ac'
_symmetry_space_group_name_H-M 'P c a 21'
_atom_sites_solution_hydrogens geom
_atom_sites_solution_primary direct
_atom_sites_solution_secondary difmap
_audit_creation_method SHELXL-97
_cell_angle_alpha 90.00
_cell_angle_beta 90.00
_cell_angle_gamma 90.00
_cell_formula_units_Z 9
_cell_length_a 18.064(4)
_cell_length_b 8.3447(17)
_cell_length_c 30.103(6)
_cell_measurement_reflns_used all
_cell_measurement_temperature 153(2)
_cell_measurement_theta_max 27.45
_cell_measurement_theta_min 3.01
_cell_volume 4537.7(16)
_computing_cell_refinement Denzo-SMN
_computing_data_collection 'Collect software, Nonius B.V. 1998'
_computing_data_reduction Scalepack
_computing_molecular_graphics 'Ortep-3 for Windows (Farrugia, 1997)'
_computing_publication_material 'WinGX publication routines (Farrugia, 1999)'
_computing_structure_refinement 'SHELXL-97 (Sheldrick, 1997)'
_computing_structure_solution 'SHELXS-97 (Sheldrick, 1997)'
_diffrn_ambient_temperature 153(2)
_diffrn_measured_fraction_theta_full 0.981
_diffrn_measured_fraction_theta_max 0.981
_diffrn_measurement_device_type 'Nonius Kappa CCD'
_diffrn_measurement_method 'omega scans'
_diffrn_radiation_monochromator graphite
_diffrn_radiation_source 'fine-focus sealed tube'
_diffrn_radiation_type MoK\a
_diffrn_radiation_wavelength 0.71073
_diffrn_reflns_av_R_equivalents 0.0000
_diffrn_reflns_av_sigmaI/netI 0.0389
_diffrn_reflns_limit_h_max 23
_diffrn_reflns_limit_h_min -23
_diffrn_reflns_limit_k_max 10
_diffrn_reflns_limit_k_min -10
_diffrn_reflns_limit_l_max 38
_diffrn_reflns_limit_l_min -39
_diffrn_reflns_number 9381
_diffrn_reflns_theta_full 27.49
_diffrn_reflns_theta_max 27.49
_diffrn_reflns_theta_min 3.01
_exptl_absorpt_coefficient_mu 0.682
_exptl_absorpt_correction_T_max 0.8756
_exptl_absorpt_correction_T_min 0.8756
_exptl_absorpt_correction_type none
_exptl_crystal_colour orange-red
_exptl_crystal_density_diffrn 1.315
_exptl_crystal_density_method 'not measured'
_exptl_crystal_description prism
_exptl_crystal_F_000 1872
_exptl_crystal_size_max 0.20
_exptl_crystal_size_mid 0.20
_exptl_crystal_size_min 0.20
_refine_diff_density_max 2.448
_refine_diff_density_min -0.678
_refine_diff_density_rms 0.121
_refine_ls_abs_structure_details 'Flack H D (1983), Acta Cryst. A39, 876-881'
_refine_ls_abs_structure_Flack 0.52(13)
_refine_ls_extinction_method none
_refine_ls_goodness_of_fit_ref 1.082
_refine_ls_hydrogen_treatment mixed
_refine_ls_matrix_type full
_refine_ls_number_parameters 479
_refine_ls_number_reflns 9381
_refine_ls_number_restraints 91
_refine_ls_restrained_S_all 1.089
_refine_ls_R_factor_all 0.0862
_refine_ls_R_factor_gt 0.0767
_refine_ls_shift/su_max 0.611
_refine_ls_shift/su_mean 0.108
_refine_ls_structure_factor_coef Fsqd
_refine_ls_weighting_details 'calc w=1/[\s^2^(Fo^2^)+(0.1150P)^2^+9.5945P] where P=(Fo^2^+2Fc^2^)/3'
_refine_ls_weighting_scheme calc
_refine_ls_wR_factor_gt 0.1960
_refine_ls_wR_factor_ref 0.2060
_reflns_number_gt 8336
_reflns_number_total 9381
_reflns_threshold_expression >2sigma(I)
_cod_duplicate_entry 7103964
_cod_data_source_file b211591c.txt
_cod_data_source_block pca21
_cod_depositor_comments
;
The following automatic conversions were performed:

'_symmetry_cell_setting' value 'Orthorhombic' changed to
'orthorhombic' according to
/usr/data/users/saulius/automatic-downloads/retrospective/RSC/lib/dictionaries/cif_core.dic
dictionary named 'cif_core.dic' version 2.4.2 from 2011-04-26.

Automatic conversion script
Id: cif_fix_values 2281 2013-09-26 08:29:07Z andrius 
;
_cod_original_cell_volume 4537.6(16)
_cod_original_sg_symbol_H-M Pca2(1)
_cod_database_code 7113695

loop_
_symmetry_equiv_pos_as_xyz
'x, y, z'
'-x, -y, z+1/2'
'x+1/2, -y, z'
'-x+1/2, y, z+1/2'

loop_
_atom_site_label
_atom_site_type_symbol
_atom_site_fract_x
_atom_site_fract_y
_atom_site_fract_z
_atom_site_U_iso_or_equiv
_atom_site_adp_type
_atom_site_occupancy
_atom_site_symmetry_multiplicity
_atom_site_calc_flag
_atom_site_refinement_flags
C10 C 0.6933(4) 0.0005(7) 0.3812(3) 0.039(2) Uani 1 1 d .
H10A H 0.6884 -0.0456 0.4110 0.059 Uiso 1 1 calc R
H10B H 0.6995 0.1168 0.3835 0.059 Uiso 1 1 calc R
H10C H 0.7366 -0.0460 0.3664 0.059 Uiso 1 1 calc R
C11 C 0.6028(4) -0.2547(8) 0.3291(3) 0.0442(17) Uani 1 1 d .
H11A H 0.6508 -0.2873 0.3169 0.066 Uiso 1 1 calc R
H11B H 0.5648 -0.2642 0.3061 0.066 Uiso 1 1 calc R
H11C H 0.5900 -0.3241 0.3542 0.066 Uiso 1 1 calc R
C26 C 0.1263(4) 1.7707(7) 0.0756(3) 0.0364(14) Uani 1 1 d .
H26A H 0.1408 1.8511 0.0977 0.055 Uiso 1 1 calc R
H26B H 0.0723 1.7711 0.0723 0.055 Uiso 1 1 calc R
H26C H 0.1494 1.7962 0.0470 0.055 Uiso 1 1 calc R
C30 C 0.1494(4) 1.2439(8) 0.0629(3) 0.0410(15) Uani 1 1 d .
H30A H 0.1912 1.2335 0.0835 0.062 Uiso 1 1 calc R
H30B H 0.1574 1.1737 0.0372 0.062 Uiso 1 1 calc R
H30C H 0.1035 1.2132 0.0780 0.062 Uiso 1 1 calc R
C31 C 0.0583(5) 1.4908(8) 0.0104(3) 0.0364(19) Uani 1 1 d .
H31A H 0.0144 1.4765 0.0291 0.055 Uiso 1 1 calc R
H31B H 0.0568 1.4140 -0.0143 0.055 Uiso 1 1 calc R
H31C H 0.0590 1.6001 -0.0015 0.055 Uiso 1 1 calc R
Cl10 Cl 0.3433(3) -0.2566(4) 0.3247(2) 0.0514(11) Uani 0.83 1 d PD
Cl15 Cl 0.3599(12) -0.2454(11) 0.3260(9) 0.035(4) Uani 0.17 1 d PDU
Cl16 Cl 0.4600(8) -0.5673(19) 0.3676(5) 0.019(3) Uiso 0.17 1 d PD
Cl17 Cl 0.2916(7) -0.632(2) 0.3152(8) 0.065(6) Uani 0.17 1 d PDU
Cl22 Cl 0.40376(15) 1.2464(2) 0.06385(9) 0.0384(5) Uani 0.78 1 d PD
Cl23 Cl 0.29220(14) 1.0263(3) 0.13508(7) 0.0567(5) Uani 1 1 d .
Cl25 Cl 0.4337(8) 0.8144(16) 0.0786(5) 0.186(14) Uani 0.22 1 d PDU
Cl26 Cl 0.4233(9) 1.2280(14) 0.0732(6) 0.211(17) Uani 0.22 1 d PDU
Cl27 Cl 0.2935(5) 0.996(2) 0.0189(3) 0.085(6) Uani 0.22 1 d PDU
C21 C 0.1523(3) 1.6015(7) 0.0913(2) 0.0315(12) Uani 1 1 d .
C22 C 0.1228(4) 1.5546(8) 0.1355(2) 0.0354(13) Uani 1 1 d .
C23 C 0.1802(5) 1.5201(9) 0.1650(3) 0.0381(16) Uani 1 1 d .
C24 C 0.2494(4) 1.5439(9) 0.1410(2) 0.0387(14) Uani 1 1 d .
C25 C 0.2346(3) 1.5885(7) 0.0973(2) 0.0332(12) Uani 1 1 d .
C27 C 0.0428(5) 1.5544(10) 0.1462(3) 0.0512(18) Uani 1 1 d .
H27A H 0.0327 1.6348 0.1691 0.077 Uiso 1 1 calc R
H27B H 0.0284 1.4483 0.1571 0.077 Uiso 1 1 calc R
H27C H 0.0143 1.5800 0.1194 0.077 Uiso 1 1 calc R
C28 C 0.1748(7) 1.4678(14) 0.2101(3) 0.064(2) Uani 1 1 d .
H28A H 0.2246 1.4573 0.2227 0.096 Uiso 1 1 calc R
H28B H 0.1496 1.3639 0.2112 0.096 Uiso 1 1 calc R
H28C H 0.1465 1.5465 0.2273 0.096 Uiso 1 1 calc R
C29 C 0.3254(5) 1.5091(9) 0.1593(3) 0.045(2) Uani 1 1 d .
H29A H 0.3214 1.4803 0.1908 0.067 Uiso 1 1 calc R
H29B H 0.3566 1.6044 0.1562 0.067 Uiso 1 1 calc R
H29C H 0.3476 1.4199 0.1428 0.067 Uiso 1 1 calc R
C32 C 0.2496(5) 1.4990(5) -0.0328(2) 0.0249(14) Uani 1 1 d .
C33 C 0.2061(5) 1.6340(9) -0.0563(3) 0.0470(18) Uani 1 1 d .
H33A H 0.2236 1.7382 -0.0456 0.071 Uiso 1 1 calc R
H33B H 0.1533 1.6227 -0.0496 0.071 Uiso 1 1 calc R
H33C H 0.2138 1.6266 -0.0884 0.071 Uiso 1 1 calc R
C34 C 0.2177(5) 1.3378(9) -0.0479(3) 0.055(2) Uani 1 1 d .
H34A H 0.2489 1.2507 -0.0366 0.082 Uiso 1 1 calc R
H34B H 0.2164 1.3338 -0.0804 0.082 Uiso 1 1 calc R
H34C H 0.1674 1.3258 -0.0362 0.082 Uiso 1 1 calc R
C35 C 0.3267(5) 1.5159(10) -0.0408(3) 0.044(2) Uani 1 1 d .
H35A H 0.3360 1.5138 -0.0729 0.067 Uiso 1 1 calc R
H35B H 0.3534 1.4274 -0.0266 0.067 Uiso 1 1 calc R
H35C H 0.3439 1.6180 -0.0285 0.067 Uiso 1 1 calc R
N2 N 0.2273(3) 1.5109(5) 0.0183(2) 0.0234(12) Uani 1 1 d .
Al2 Al 0.35914(10) 1.0140(2) 0.07785(8) 0.0279(4) Uani 1 1 d D
Si2 Si 0.14224(9) 1.4565(2) 0.04367(5) 0.0292(3) Uani 1 1 d .
P2 P 0.29244(8) 1.57128(18) 0.05194(5) 0.0303(3) Uani 1 1 d .
Cl20 Cl 0.44561(15) 0.8462(3) 0.08654(12) 0.0500(8) Uani 0.78 1 d PD
Cl21 Cl 0.29392(18) 0.9446(2) 0.02160(10) 0.0283(5) Uani 0.78 1 d PD
C1 C 0.5976(3) 0.1003(7) 0.3001(2) 0.0314(11) Uani 1 1 d .
C2 C 0.6273(4) 0.0564(9) 0.2557(2) 0.0387(14) Uani 1 1 d .
C3 C 0.5696(5) 0.0174(9) 0.2288(3) 0.0378(17) Uani 1 1 d .
C4 C 0.5004(4) 0.0352(10) 0.2507(2) 0.0389(14) Uani 1 1 d .
C5 C 0.5149(3) 0.0840(7) 0.29413(19) 0.0312(12) Uani 1 1 d .
C6 C 0.6210(4) 0.2709(8) 0.3163(2) 0.0371(14) Uani 1 1 d .
H6A H 0.6019 0.2889 0.3464 0.056 Uiso 1 1 calc R
H6B H 0.6006 0.3519 0.2962 0.056 Uiso 1 1 calc R
H6C H 0.6751 0.2789 0.3166 0.056 Uiso 1 1 calc R
C7 C 0.7085(4) 0.0508(12) 0.2453(3) 0.055(2) Uani 1 1 d .
H7A H 0.7310 -0.0412 0.2604 0.082 Uiso 1 1 calc R
H7B H 0.7321 0.1498 0.2556 0.082 Uiso 1 1 calc R
H7C H 0.7154 0.0400 0.2131 0.082 Uiso 1 1 calc R
C8 C 0.5761(6) -0.0279(13) 0.1797(3) 0.058(2) Uani 1 1 d .
H8A H 0.6284 -0.0429 0.1720 0.087 Uiso 1 1 calc R
H8B H 0.5551 0.0579 0.1614 0.087 Uiso 1 1 calc R
H8C H 0.5490 -0.1277 0.1743 0.087 Uiso 1 1 calc R
C9 C 0.4274(5) 0.0043(11) 0.2298(3) 0.052(3) Uani 1 1 d .
H9A H 0.4254 -0.1070 0.2195 0.079 Uiso 1 1 calc R
H9B H 0.4207 0.0768 0.2045 0.079 Uiso 1 1 calc R
H9C H 0.3881 0.0227 0.2516 0.079 Uiso 1 1 calc R
C12 C 0.5073(5) -0.0083(8) 0.4231(3) 0.0372(18) Uani 1 1 d .
C13 C 0.5412(4) 0.1313(9) 0.4481(2) 0.0425(16) Uani 1 1 d .
H13A H 0.5951 0.1300 0.4443 0.064 Uiso 1 1 calc R
H13B H 0.5292 0.1221 0.4798 0.064 Uiso 1 1 calc R
H13C H 0.5213 0.2321 0.4365 0.064 Uiso 1 1 calc R
C14 C 0.5324(5) -0.1708(9) 0.4399(3) 0.051(2) Uani 1 1 d .
H14A H 0.5861 -0.1807 0.4362 0.077 Uiso 1 1 calc R
H14B H 0.5075 -0.2554 0.4229 0.077 Uiso 1 1 calc R
H14C H 0.5198 -0.1812 0.4714 0.077 Uiso 1 1 calc R
C15 C 0.4175(6) -0.0013(8) 0.4308(3) 0.047(2) Uani 1 1 d .
H15A H 0.4065 -0.0191 0.4623 0.071 Uiso 1 1 calc R
H15B H 0.3936 -0.0847 0.4130 0.071 Uiso 1 1 calc R
H15C H 0.3988 0.1040 0.4218 0.071 Uiso 1 1 calc R
N1 N 0.5202(3) 0.0098(5) 0.3768(2) 0.0259(12) Uani 1 1 d .
Al1 Al 0.38990(11) -0.4905(2) 0.31444(8) 0.0300(5) Uani 1 1 d D
Si1 Si 0.60815(9) -0.0452(2) 0.34811(6) 0.0301(3) Uani 1 1 d .
P1 P 0.45692(8) 0.06645(18) 0.33960(6) 0.0317(3) Uani 1 1 d .
Cl11 Cl 0.4522(2) -0.5512(6) 0.37247(11) 0.0428(10) Uani 0.83 1 d PD
Cl12 Cl 0.30445(19) -0.6601(5) 0.30525(17) 0.0621(12) Uani 0.83 1 d PD
Cl13 Cl 0.45791(13) -0.4875(3) 0.25658(7) 0.0505(5) Uani 1 1 d .

loop_
_atom_site_aniso_label
_atom_site_aniso_U_11
_atom_site_aniso_U_22
_atom_site_aniso_U_33
_atom_site_aniso_U_23
_atom_site_aniso_U_13
_atom_site_aniso_U_12
C10 0.033(4) 0.036(4) 0.048(5) 0.005(2) -0.020(4) 0.000(2)
C11 0.045(4) 0.029(3) 0.058(5) -0.007(3) -0.005(3) -0.001(3)
C26 0.039(3) 0.026(3) 0.044(4) -0.001(3) -0.003(3) 0.001(2)
C30 0.040(3) 0.033(3) 0.050(4) 0.008(3) 0.005(3) 0.003(3)
C31 0.029(4) 0.048(4) 0.032(4) -0.003(2) -0.004(3) 0.004(2)
Cl10 0.049(2) 0.0452(16) 0.060(2) 0.0043(14) -0.0003(16) 0.0078(12)
Cl15 0.043(8) 0.028(5) 0.035(6) 0.004(4) -0.005(5) 0.009(4)
Cl17 0.070(10) 0.063(9) 0.061(8) 0.001(6) 0.005(6) -0.028(7)
Cl22 0.0422(11) 0.0303(9) 0.0428(12) -0.0015(9) -0.0037(9) -0.0117(9)
Cl23 0.0455(12) 0.0960(15) 0.0285(10) 0.0032(9) 0.0053(8) -0.0005(10)
Cl25 0.190(18) 0.24(2) 0.131(13) 0.151(14) 0.133(13) 0.209(18)
Cl26 0.174(18) 0.31(3) 0.146(17) -0.18(2) 0.110(15) -0.22(2)
Cl27 0.008(4) 0.244(18) 0.003(3) 0.015(6) -0.002(3) 0.022(7)
C21 0.029(3) 0.035(3) 0.031(3) 0.003(2) 0.005(2) 0.011(2)
C22 0.038(3) 0.039(3) 0.029(3) -0.005(3) 0.003(2) 0.004(3)
C23 0.036(4) 0.055(4) 0.024(3) -0.007(3) 0.000(3) 0.005(3)
C24 0.040(4) 0.042(3) 0.034(3) -0.007(3) -0.007(3) 0.007(3)
C25 0.032(3) 0.040(3) 0.027(3) -0.001(2) -0.002(2) -0.002(2)
C27 0.054(5) 0.051(4) 0.049(4) 0.010(4) 0.006(4) 0.006(4)
C28 0.069(6) 0.088(6) 0.035(4) -0.004(4) 0.003(4) 0.017(5)
C29 0.039(5) 0.056(5) 0.039(4) -0.008(3) -0.013(4) 0.001(3)
C32 0.041(4) 0.024(3) 0.010(3) 0.0008(15) 0.002(2) 0.003(2)
C33 0.061(5) 0.043(4) 0.037(4) 0.009(3) -0.011(3) -0.002(3)
C34 0.094(6) 0.038(4) 0.032(4) -0.010(3) 0.001(4) -0.002(4)
C35 0.038(4) 0.070(5) 0.025(3) 0.000(3) 0.013(3) 0.007(3)
N2 0.026(3) 0.026(2) 0.018(2) -0.0074(16) -0.001(2) 0.0062(16)
Al2 0.0222(10) 0.0344(9) 0.0270(10) -0.0032(7) -0.0021(8) -0.0013(6)
Si2 0.0240(8) 0.0387(8) 0.0249(8) -0.0011(8) -0.0021(6) 0.0008(7)
P2 0.0251(6) 0.0354(8) 0.0304(7) -0.0025(6) -0.0001(5) -0.0004(5)
Cl20 0.0348(12) 0.0502(13) 0.0650(17) -0.0141(13) -0.0244(12) 0.0130(11)
Cl21 0.0349(12) 0.0205(8) 0.0294(12) -0.0032(7) -0.0062(8) -0.0012(7)
C1 0.031(3) 0.035(3) 0.028(3) -0.001(2) -0.001(2) 0.004(2)
C2 0.032(3) 0.052(4) 0.033(3) -0.001(3) 0.005(2) -0.006(3)
C3 0.045(4) 0.047(4) 0.021(3) -0.002(2) -0.003(3) 0.000(3)
C4 0.031(3) 0.067(4) 0.019(3) 0.005(3) -0.008(2) 0.000(3)
C5 0.034(3) 0.032(3) 0.028(3) 0.005(2) 0.000(2) -0.003(2)
C6 0.036(3) 0.035(3) 0.040(3) -0.001(3) -0.002(3) -0.006(3)
C7 0.029(4) 0.092(6) 0.042(4) -0.006(4) 0.017(3) 0.000(4)
C8 0.056(5) 0.101(6) 0.016(3) -0.011(3) 0.001(3) -0.001(5)
C9 0.037(5) 0.095(8) 0.024(4) 0.011(3) -0.014(3) -0.012(3)
C12 0.036(4) 0.044(4) 0.031(4) -0.005(2) 0.009(3) 0.005(3)
C13 0.059(4) 0.044(4) 0.025(3) -0.008(3) 0.006(3) -0.004(3)
C14 0.070(5) 0.044(4) 0.040(4) 0.022(3) 0.015(4) 0.009(4)
C15 0.053(6) 0.044(4) 0.045(5) -0.003(3) 0.019(4) -0.001(3)
N1 0.028(3) 0.030(3) 0.020(3) -0.0036(16) 0.006(2) 0.0012(17)
Al1 0.0233(11) 0.0410(11) 0.0257(10) 0.0019(6) 0.0008(8) 0.0009(7)
Si1 0.0269(8) 0.0327(8) 0.0309(8) -0.0013(8) -0.0011(6) 0.0002(7)
P1 0.0280(7) 0.0358(8) 0.0313(7) 0.0033(6) -0.0005(5) 0.0005(6)
Cl11 0.0425(17) 0.0534(19) 0.0325(14) 0.0012(12) 0.0005(12) 0.0086(12)
Cl12 0.0422(13) 0.0574(16) 0.087(3) 0.0168(19) -0.0232(18) -0.0123(14)
Cl13 0.0362(10) 0.0925(15) 0.0229(8) -0.0005(7) 0.0033(7) 0.0090(8)

loop_
_atom_type_symbol
_atom_type_description
_atom_type_scat_dispersion_real
_atom_type_scat_dispersion_imag
_atom_type_scat_source
C C 0.0033 0.0016 'International Tables Vol C Tables 4.2.6.8 and 6.1.1.4'
H H 0.0000 0.0000 'International Tables Vol C Tables 4.2.6.8 and 6.1.1.4'
N N 0.0061 0.0033 'International Tables Vol C Tables 4.2.6.8 and 6.1.1.4'
Al Al 0.0645 0.0514 'International Tables Vol C Tables 4.2.6.8 and 6.1.1.4'
Si Si 0.0817 0.0704 'International Tables Vol C Tables 4.2.6.8 and 6.1.1.4'
P P 0.1023 0.0942 'International Tables Vol C Tables 4.2.6.8 and 6.1.1.4'
Cl Cl 0.1484 0.1585 'International Tables Vol C Tables 4.2.6.8 and 6.1.1.4'

loop_
_geom_angle_atom_site_label_1
_geom_angle_atom_site_label_2
_geom_angle_atom_site_label_3
_geom_angle
Cl26 Cl22 Al2 82.5(9)
Cl22 Cl26 Al2 84.7(9)
C22 C21 C25 103.3(5)
C22 C21 C26 113.7(5)
C25 C21 C26 113.5(5)
C22 C21 Si2 118.5(5)
C25 C21 Si2 98.0(4)
C26 C21 Si2 108.8(4)
C23 C22 C21 111.0(6)
C23 C22 C27 125.9(7)
C21 C22 C27 123.0(6)
C22 C23 C28 128.2(9)
C22 C23 C24 107.0(7)
C28 C23 C24 124.8(8)
C25 C24 C23 109.9(6)
C25 C24 C29 124.8(7)
C23 C24 C29 125.0(7)
C24 C25 C21 108.7(5)
C24 C25 P2 127.5(5)
C21 C25 P2 120.8(4)
C35 C32 C34 114.0(6)
C35 C32 C33 110.5(6)
C34 C32 C33 108.3(7)
C35 C32 N2 113.9(6)
C34 C32 N2 104.1(5)
C33 C32 N2 105.5(5)
C32 N2 P2 115.8(5)
C32 N2 Si2 128.3(5)
P2 N2 Si2 115.8(4)
Cl23 Al2 Cl20 110.79(16)
Cl23 Al2 Cl26 109.0(5)
Cl20 Al2 Cl26 99.3(5)
Cl23 Al2 Cl25 112.9(3)
Cl20 Al2 Cl25 11.2(5)
Cl26 Al2 Cl25 108.1(4)
Cl23 Al2 Cl27 111.3(3)
Cl20 Al2 Cl27 117.7(4)
Cl26 Al2 Cl27 107.8(4)
Cl25 Al2 Cl27 107.6(4)
Cl23 Al2 Cl21 110.10(15)
Cl20 Al2 Cl21 108.95(13)
Cl26 Al2 Cl21 118.2(5)
Cl25 Al2 Cl21 98.3(5)
Cl27 Al2 Cl21 11.7(5)
Cl23 Al2 Cl22 109.44(14)
Cl20 Al2 Cl22 110.25(14)
Cl26 Al2 Cl22 12.8(5)
Cl25 Al2 Cl22 118.0(5)
Cl27 Al2 Cl22 96.3(4)
Cl21 Al2 Cl22 107.24(14)
N2 Si2 C31 116.0(3)
N2 Si2 C30 108.4(3)
C31 Si2 C30 111.9(3)
N2 Si2 C21 94.6(3)
C31 Si2 C21 113.2(3)
C30 Si2 C21 111.5(3)
N2 P2 C25 94.6(3)
C2 C1 C5 103.2(5)
C2 C1 C6 114.1(6)
C5 C1 C6 112.7(5)
C2 C1 Si1 119.4(5)
C5 C1 Si1 97.6(4)
C6 C1 Si1 108.5(4)
C3 C2 C1 108.5(6)
C3 C2 C7 128.2(7)
C1 C2 C7 123.2(6)
C2 C3 C4 111.9(7)
C2 C3 C8 125.1(9)
C4 C3 C8 122.8(8)
C5 C4 C3 107.6(6)
C5 C4 C9 128.0(7)
C3 C4 C9 124.4(7)
C4 C5 C1 108.8(5)
C4 C5 P1 127.2(5)
C1 C5 P1 120.9(4)
N1 C12 C13 109.8(6)
N1 C12 C14 111.9(6)
C13 C12 C14 113.6(8)
N1 C12 C15 107.4(8)
C13 C12 C15 107.5(6)
C14 C12 C15 106.2(6)
C12 N1 P1 125.2(6)
C12 N1 Si1 124.6(6)
P1 N1 Si1 110.0(3)
Cl12 Al1 Cl13 108.79(19)
Cl12 Al1 Cl17 12.0(7)
Cl13 Al1 Cl17 119.7(7)
Cl12 Al1 Cl16 109.3(5)
Cl13 Al1 Cl16 105.8(5)
Cl17 Al1 Cl16 108.6(5)
Cl12 Al1 Cl15 118.4(6)
Cl13 Al1 Cl15 105.5(7)
Cl17 Al1 Cl15 108.4(5)
Cl16 Al1 Cl15 108.3(5)
Cl12 Al1 Cl11 109.43(16)
Cl13 Al1 Cl11 111.53(16)
Cl17 Al1 Cl11 107.3(6)
Cl16 Al1 Cl11 6.6(6)
Cl15 Al1 Cl11 103.1(6)
Cl12 Al1 Cl10 109.95(19)
Cl13 Al1 Cl10 109.4(2)
Cl17 Al1 Cl10 100.1(6)
Cl16 Al1 Cl10 113.4(6)
Cl15 Al1 Cl10 8.4(6)
Cl11 Al1 Cl10 107.7(2)
C11 Si1 N1 109.4(3)
C11 Si1 C10 113.7(3)
N1 Si1 C10 113.8(4)
C11 Si1 C1 111.4(3)
N1 Si1 C1 96.4(3)
C10 Si1 C1 111.0(3)
N1 P1 C5 98.1(3)

loop_
_geom_bond_atom_site_label_1
_geom_bond_atom_site_label_2
_geom_bond_distance
C10 Si1 1.871(8)
C11 Si1 1.842(7)
C26 C21 1.561(8)
C30 Si2 1.870(7)
C31 Si2 1.840(8)
Cl10 Al1 2.148(3)
Cl15 Al1 2.145(7)
Cl16 Al1 2.138(7)
Cl17 Al1 2.134(7)
Cl22 Cl26 0.476(19)
Cl22 Al2 2.142(3)
Cl23 Al2 2.107(3)
Cl25 Al2 2.142(6)
Cl26 Al2 2.133(7)
Cl27 Al2 2.139(6)
C21 C22 1.485(8)
C21 C25 1.502(8)
C21 Si2 1.885(6)
C22 C23 1.396(11)
C22 C27 1.481(10)
C23 C28 1.429(12)
C23 C24 1.457(12)
C24 C25 1.395(9)
C24 C29 1.508(11)
C25 P2 1.724(6)
C32 C35 1.420(13)
C32 C34 1.532(9)
C32 C33 1.544(9)
C32 N2 1.593(8)
N2 P2 1.633(6)
N2 Si2 1.775(6)
Al2 Cl20 2.114(3)
Al2 Cl21 2.143(3)
C1 C2 1.485(8)
C1 C5 1.512(8)
C1 C6 1.564(8)
C1 Si1 1.898(6)
C2 C3 1.360(11)
C2 C7 1.500(9)
C3 C4 1.422(12)
C3 C8 1.530(10)
C4 C5 1.393(9)
C4 C9 1.484(11)
C5 P1 1.729(6)
C12 N1 1.420(10)
C12 C13 1.517(11)
C12 C14 1.516(10)
C12 C15 1.640(14)
N1 P1 1.670(7)
N1 Si1 1.865(6)
Al1 Cl12 2.112(3)
Al1 Cl13 2.131(3)
Al1 Cl11 2.139(3)
